data_4325951
loop_
_publ_author_name
'Olga Iasco'
'Ghenadie Novitchi'
'Erwann Jeanneau'
'Wolfgang Wernsdorfer'
'Dominique Luneau'

_publ_section_title
;
 Benzoxazole-Based Heterometallic Dodecanuclear Complex [DyIII4CuII8] with
 Single-Molecule-Magnet Behavior
;
_journal_name_full 'Inorganic Chemistry'
_journal_page_first 7373
_journal_page_last 7375
_journal_paper_doi 10.1021/ic201070n
_journal_volume 50
_journal_year 2011
_chemical_formula_moiety
;
C132 H200 Cl10 Cu8 Gd4 N10 O29, 6(C2 H3 N), 2(Cl)
;
_chemical_formula_sum 'C144 H218 Cl12 Cu8 Gd4 N16 O29'
_chemical_formula_weight 4200.16
_space_group_IT_number 15
_symmetry_cell_setting monoclinic
_symmetry_space_group_name_Hall '-C 2yc'
_symmetry_space_group_name_H-M 'C 1 2/c 1'
_atom_sites_solution_hydrogens difmap
_atom_sites_solution_primary direct
_cell_angle_alpha 90
_cell_angle_beta 90.877(5)
_cell_angle_gamma 90
_cell_formula_units_Z 4
_cell_length_a 34.478(2)
_cell_length_b 15.1550(10)
_cell_length_c 36.220(2)
_cell_measurement_reflns_used 10476
_cell_measurement_temperature 100
_cell_measurement_theta_max 66.8167
_cell_measurement_theta_min 3.4016
_cell_volume 18923(2)
_computing_cell_refinement
;
CrysAlisPro, Oxford Diffraction Ltd.,
Version 1.171.34.40 (release 27-08-2010 CrysAlis171 .NET)
(compiled Aug 27 2010,11:50:40)
;
_computing_data_collection
;
CrysAlisPro, Oxford Diffraction Ltd.,
Version 1.171.34.40 (release 27-08-2010 CrysAlis171 .NET)
(compiled Aug 27 2010,11:50:40)
;
_computing_data_reduction
;
CrysAlisPro, Oxford Diffraction Ltd.,
Version 1.171.34.40 (release 27-08-2010 CrysAlis171 .NET)
(compiled Aug 27 2010,11:50:40)
;
_computing_molecular_graphics 'CAMERON (Watkin et al., 1996)'
_computing_publication_material 'CRYSTALS (Betteridge et al., 2003)'
_computing_structure_refinement 'CRYSTALS (Betteridge et al., 2003)'
_computing_structure_solution 'SIR97 (Altomare et al., 1999)'
_diffrn_ambient_temperature 100
_diffrn_detector_area_resol_mean 10.4685
_diffrn_measured_fraction_theta_full NaN
_diffrn_measured_fraction_theta_max 0.989
_diffrn_measurement_device_type 'Xcalibur, Atlas, Gemini ultra'
_diffrn_measurement_method \w
_diffrn_radiation_monochromator mirror
_diffrn_radiation_source 'Enhance Ultra (Cu) X-ray Source'
_diffrn_radiation_type 'Cu K\a'
_diffrn_radiation_wavelength 1.5418
_diffrn_reflns_av_R_equivalents 0.118
_diffrn_reflns_limit_h_max 40
_diffrn_reflns_limit_h_min -40
_diffrn_reflns_limit_k_max 17
_diffrn_reflns_limit_k_min 0
_diffrn_reflns_limit_l_max 42
_diffrn_reflns_limit_l_min 0
_diffrn_reflns_number 67804
_diffrn_reflns_theta_full 0.213
_diffrn_reflns_theta_max 66.924
_diffrn_reflns_theta_min 3.404
_diffrn_standards_number 0
_exptl_absorpt_coefficient_mu 11.907
_exptl_absorpt_correction_T_max 0.630
_exptl_absorpt_correction_T_min 0.146
_exptl_absorpt_correction_type analytical
_exptl_absorpt_process_details
;
CrysAlisPro, Oxford Diffraction Ltd.,
Version 1.171.34.40 (release 27-08-2010 CrysAlis171 .NET)
(compiled Aug 27 2010,11:50:40)
Analytical numeric absorption correction using a multifaceted crystal
            model based on expressions derived by R.C. Clark & J.S. Reid.
(Clark, R. C. & Reid, J. S. (1995). Acta Cryst. A51, 887-897)
;
_exptl_crystal_colour 'light blue'
_exptl_crystal_density_diffrn 1.474
_exptl_crystal_description block
_exptl_crystal_F_000 8472
_exptl_crystal_size_max 0.383
_exptl_crystal_size_mid 0.147
_exptl_crystal_size_min 0.053
_refine_diff_density_max 2.82
_refine_diff_density_min -1.60
_refine_ls_extinction_method none
_refine_ls_goodness_of_fit_ref 0.9538
_refine_ls_hydrogen_treatment constr
_refine_ls_matrix_type full
_refine_ls_number_parameters 1008
_refine_ls_number_reflns 16653
_refine_ls_number_restraints 87
_refine_ls_R_factor_all 0.0888
_refine_ls_R_factor_gt 0.0684
_refine_ls_shift/su_max 0.0036462
_refine_ls_shift/su_mean 0.0000319
_refine_ls_structure_factor_coef Fsqd
_refine_ls_weighting_details
;
 Method, part 1, Chebychev polynomial, (Watkin, 1994, Prince, 1982) 
 [weight] = 1.0/[A~0~*T~0~(x)+A~1~*T~1~(x) ... +A~n-1~]*T~n-1~(x)] 
 where A~i~ are the Chebychev coefficients listed below and x= Fcalc/Fmax 
 Method = Robust Weighting (Prince, 1982) 
 W = [weight] * [1-(deltaF/6*sigmaF)^2^]^2^ 
 A~i~ are: 
 0.139E+04 0.207E+04 0.114E+04 371. 
;
_refine_ls_weighting_scheme calc
_refine_ls_wR_factor_all 0.1908
_refine_ls_wR_factor_gt 0.1563
_refine_ls_wR_factor_ref 0.1908
_reflns_limit_h_max 40
_reflns_limit_h_min -40
_reflns_limit_k_max 17
_reflns_limit_k_min 0
_reflns_limit_l_max 42
_reflns_limit_l_min 0
_reflns_number_gt 12627
_reflns_number_total 16656
_reflns_threshold_expression I>2.0\s(I)
_oxford_diffrn_Wilson_B_factor 2.14
_oxford_diffrn_Wilson_scale 41.72
_oxford_refine_ls_r_factor_ref 0.0888
_oxford_refine_ls_scale 0.4111(5)
_oxford_reflns_number_all 16653
_oxford_reflns_threshold_expression_ref I>-10.0\s(I)
_cod_data_source_file ic201070n_si_001_1.cif
_cod_data_source_block '[Gd4Cu8]'
_cod_original_cell_volume 18923.2(20)
_cod_original_sg_symbol_H-M 'C 1 2/c 1 '
_cod_database_code 4325951

loop_
_symmetry_equiv_pos_as_xyz
x,y,z
-x,-y,-z
x+1/2,y+1/2,z
-x+1/2,-y+1/2,-z
-x,y,-z+1/2
x,-y,z+1/2
-x+1/2,y+1/2,-z+1/2
x+1/2,-y+1/2,z+1/2

loop_
_atom_site_label
_atom_site_type_symbol
_atom_site_fract_x
_atom_site_fract_y
_atom_site_fract_z
_atom_site_U_iso_or_equiv
_atom_site_occupancy
_atom_site_adp_type
_atom_site_refinement_flags_posn
_atom_site_refinement_flags_adp
_atom_site_disorder_assembly
_atom_site_disorder_group
H1 H 0.4505 0.7760 0.7143 0.0401 1.0000 Uiso R . . .
H2 H 0.5156 0.7767 0.6891 0.0482 1.0000 Uiso R . . .
H3 H 0.5223 0.4987 0.7052 0.0450 1.0000 Uiso R . . .
H4 H 0.4542 0.5043 0.7292 0.0411 1.0000 Uiso R . . .
H5 H 0.2078 0.8101 0.6135 0.0421 1.0000 Uiso R . . .
H6 H 0.3940 0.8186 0.7668 0.0589 1.0000 Uiso R . . .
H7 H 0.4788 0.4558 0.6434 0.0519 1.0000 Uiso R . . .
H8 H 0.4431 0.4524 0.6477 0.0520 1.0000 Uiso R . . .
H9 H 0.2427 0.8983 0.7243 0.0660 1.0000 Uiso R . . .
Gd1 Gd 0.471751(16) 0.62678(4) 0.675780(15) 0.0245 1.0000 Uani . . . .
Gd2 Gd 0.435270(15) 0.65244(4) 0.771419(14) 0.0226 1.0000 Uani . . . .
Cu1 Cu 0.38763(4) 0.73405(11) 0.68802(4) 0.0268 1.0000 Uani . . . .
Cu2 Cu 0.53983(4) 0.73719(10) 0.63265(4) 0.0255 1.0000 Uani . . . .
Cu3 Cu 0.56319(4) 0.52266(10) 0.65323(4) 0.0238 1.0000 Uani . . . .
Cu4 Cu 0.38432(4) 0.52443(10) 0.71129(4) 0.0252 1.0000 Uani . . . .
Cl1 Cl 0.37258(8) 0.86910(19) 0.70973(7) 0.0361 1.0000 Uani . . . .
Cl2 Cl 0.56765(8) 0.87065(18) 0.64087(6) 0.0355 1.0000 Uani . . . .
Cl3 Cl 0.53913(7) 0.38818(17) 0.63870(7) 0.0299 1.0000 Uani . . . .
Cl4 Cl 0.39253(7) 0.39338(19) 0.68257(7) 0.0352 1.0000 Uani . . . .
Cl5 Cl 0.45371(8) 0.7575(2) 0.62217(7) 0.0421 1.0000 Uani . . . .
Cl6 Cl 0.5000 0.8681(3) 0.7500 0.0475 1.0000 Uani S T . .
Cl7 Cl 0.5000 0.3957(3) 0.7500 0.0307 1.0000 Uani S T . .
N1 N 0.3408(2) 0.7153(6) 0.6576(2) 0.0289 1.0000 Uani . . . .
N2 N 0.5530(2) 0.7190(6) 0.5801(2) 0.0292 1.0000 Uani . . . .
N3 N 0.6013(2) 0.5300(6) 0.6129(2) 0.0219 1.0000 Uani . . . .
N4 N 0.3267(2) 0.5280(6) 0.7063(2) 0.0284 1.0000 Uani . . . .
O1 O 0.31522(19) 0.6459(5) 0.60939(18) 0.0281 1.0000 Uani . . . .
O2 O 0.40309(17) 0.6201(5) 0.66381(17) 0.0230 1.0000 Uani . . . .
O3 O 0.43742(18) 0.7313(5) 0.71287(16) 0.0243 1.0000 Uani . . . .
O4 O 0.52387(18) 0.7285(5) 0.68314(17) 0.0243 1.0000 Uani . . . .
O5 O 0.51809(18) 0.6160(5) 0.62653(17) 0.0242 1.0000 Uani . . . .
O6 O 0.54023(19) 0.6429(5) 0.52982(17) 0.0273 1.0000 Uani . . . .
O7 O 0.52900(18) 0.5440(5) 0.69491(16) 0.0226 1.0000 Uani . . . .
O8 O 0.4070(2) 0.6246(6) 0.8280(2) 0.0368 1.0000 Uani . . . .
O9 O 0.65122(19) 0.6077(5) 0.59101(18) 0.0271 1.0000 Uani . . . .
O10 O 0.37479(17) 0.6350(5) 0.74022(17) 0.0225 1.0000 Uani . . . .
O11 O 0.27304(19) 0.5961(5) 0.72615(19) 0.0312 1.0000 Uani . . . .
O12 O 0.43925(18) 0.5442(5) 0.72338(18) 0.0247 1.0000 Uani . . . .
O13 O 0.500000(10) 0.6604(9) 0.750000(10) 0.0444 1.0000 Uani DS T . .
O14 O 0.4014(2) 0.7887(5) 0.78429(18) 0.0293 1.0000 Uani . . . .
O15 O 0.46011(19) 0.4891(5) 0.64427(18) 0.0287 1.0000 Uani . . . .
C1 C 0.2182(4) 0.8966(9) 0.7114(3) 0.0429 1.0000 Uani . . 1 1
H11 H 0.2064 0.8403 0.7148 0.0659 1.0000 Uiso R . . .
H12 H 0.2014 0.9405 0.7213 0.0660 1.0000 Uiso R . . .
C2 C 0.2477(4) 1.0013(9) 0.6665(4) 0.0540 1.0000 Uani . . . .
H21 H 0.2509 1.0130 0.6407 0.0730 1.0000 Uiso R . . .
H22 H 0.2727 0.9951 0.6782 0.0729 1.0000 Uiso R . . .
H23 H 0.2338 1.0487 0.6777 0.0730 1.0000 Uiso R . . .
C3 C 0.1844(4) 0.9295(9) 0.6523(4) 0.0479 1.0000 Uani . . . .
H31 H 0.1881 0.9475 0.6272 0.0770 1.0000 Uiso R . . .
H32 H 0.1703 0.9740 0.6652 0.0770 1.0000 Uiso R . . .
H33 H 0.1697 0.8764 0.6525 0.0769 1.0000 Uiso R . . .
C4 C 0.2242(3) 0.9149(8) 0.6715(3) 0.0363 1.0000 Uani . . . .
C5 C 0.2465(3) 0.8397(7) 0.6528(3) 0.0292 1.0000 Uani . . . .
C6 C 0.2832(3) 0.8178(8) 0.6684(3) 0.0336 1.0000 Uani . . . .
H61 H 0.2933 0.8473 0.6888 0.0350 1.0000 Uiso R . . .
C7 C 0.3033(3) 0.7510(7) 0.6506(2) 0.0266 1.0000 Uani . . . .
C8 C 0.2880(3) 0.7081(7) 0.6212(3) 0.0270 1.0000 Uani . . . .
C9 C 0.2519(3) 0.7269(8) 0.6046(3) 0.0314 1.0000 Uani . . . .
C10 C 0.2362(3) 0.6782(8) 0.5714(3) 0.0326 1.0000 Uani . . . .
C11 C 0.2300(3) 0.5806(8) 0.5811(3) 0.0392 1.0000 Uani . . . .
H111 H 0.2199 0.5493 0.5601 0.0630 1.0000 Uiso R . . .
H112 H 0.2119 0.5775 0.6010 0.0630 1.0000 Uiso R . . .
H113 H 0.2543 0.5556 0.5889 0.0630 1.0000 Uiso R . . .
C12 C 0.2651(3) 0.6849(9) 0.5398(3) 0.0408 1.0000 Uani . . . .
H121 H 0.2707 0.7454 0.5357 0.0580 1.0000 Uiso R . . .
H122 H 0.2545 0.6598 0.5175 0.0579 1.0000 Uiso R . . .
H123 H 0.2886 0.6550 0.5465 0.0579 1.0000 Uiso R . . .
C13 C 0.1976(3) 0.7173(9) 0.5572(4) 0.0471 1.0000 Uani . . . .
H133 H 0.2005 0.7785 0.5523 0.0659 1.0000 Uiso R . . .
H131 H 0.1782 0.7093 0.5757 0.0661 1.0000 Uiso R . . .
H132 H 0.1895 0.6883 0.5349 0.0659 1.0000 Uiso R . . .
C14 C 0.2323(3) 0.7946(8) 0.6226(3) 0.0319 1.0000 Uani . . . .
C15 C 0.3452(3) 0.6565(8) 0.6329(3) 0.0284 1.0000 Uani . . . .
C16 C 0.3813(3) 0.6029(8) 0.6302(3) 0.0323 1.0000 Uani . . . .
H161 H 0.3752 0.5411 0.6289 0.0401 1.0000 Uiso R . . .
H162 H 0.3962 0.6198 0.6088 0.0400 1.0000 Uiso R . . .
C17 C 0.5111(3) 0.5927(7) 0.5880(2) 0.0267 1.0000 Uani . . . .
H171 H 0.4838 0.6011 0.5819 0.0361 1.0000 Uiso R . . .
H172 H 0.5183 0.5325 0.5837 0.0359 1.0000 Uiso R . . .
C18 C 0.5355(3) 0.6537(8) 0.5662(3) 0.0300 1.0000 Uani . . . .
C19 C 0.5718(3) 0.7627(8) 0.5504(3) 0.0267 1.0000 Uani . . . .
C20 C 0.5931(3) 0.8372(7) 0.5495(3) 0.0293 1.0000 Uani . . . .
H201 H 0.5988 0.8677 0.5710 0.0390 1.0000 Uiso R . . .
C21 C 0.6062(3) 0.8661(8) 0.5159(3) 0.0317 1.0000 Uani . . . .
C22 C 0.6293(3) 0.9520(8) 0.5113(3) 0.0349 1.0000 Uani . . . .
C23 C 0.6321(4) 1.0018(8) 0.5474(3) 0.0424 1.0000 Uani . . . .
H231 H 0.6434 0.9642 0.5659 0.0659 1.0000 Uiso R . . .
H233 H 0.6069 1.0208 0.5552 0.0660 1.0000 Uiso R . . .
H232 H 0.6486 1.0516 0.5438 0.0660 1.0000 Uiso R . . .
C24 C 0.6700(3) 0.9311(8) 0.4978(3) 0.0419 1.0000 Uani . . . .
H241 H 0.6832 0.8960 0.5159 0.0659 1.0000 Uiso R . . .
H242 H 0.6838 0.9849 0.4947 0.0660 1.0000 Uiso R . . .
H243 H 0.6687 0.9007 0.4748 0.0660 1.0000 Uiso R . . .
C25 C 0.6078(4) 1.0116(8) 0.4835(3) 0.0406 1.0000 Uani . . . .
H251 H 0.6054 0.9821 0.4603 0.0660 1.0000 Uiso R . . .
H252 H 0.6222 1.0646 0.4803 0.0660 1.0000 Uiso R . . .
H253 H 0.5823 1.0252 0.4924 0.0661 1.0000 Uiso R . . .
C26 C 0.5975(3) 0.8145(7) 0.4846(3) 0.0305 1.0000 Uani . . . .
H261 H 0.6068 0.8340 0.4620 0.0371 1.0000 Uiso R . . .
C27 C 0.5762(3) 0.7360(7) 0.4843(3) 0.0270 1.0000 Uani . . . .
C28 C 0.5665(3) 0.6847(8) 0.4491(3) 0.0317 1.0000 Uani . . . .
C29 C 0.5869(5) 0.7219(12) 0.4159(4) 0.0741 1.0000 Uani . . . .
H291 H 0.5819 0.7829 0.4124 0.1200 1.0000 Uiso R . . .
H292 H 0.5791 0.6902 0.3942 0.1200 1.0000 Uiso R . . .
H293 H 0.6142 0.7129 0.4205 0.1200 1.0000 Uiso R . . .
C30 C 0.5232(4) 0.6901(13) 0.4423(4) 0.0696 1.0000 Uani . . . .
H301 H 0.5165 0.7494 0.4367 0.1360 1.0000 Uiso R . . .
H302 H 0.5088 0.6711 0.4634 0.1360 1.0000 Uiso R . . .
H303 H 0.5168 0.6536 0.4215 0.1360 1.0000 Uiso R . . .
C31 C 0.5782(6) 0.5897(10) 0.4544(4) 0.0690 1.0000 Uani . . . .
H311 H 0.5598 0.5631 0.4707 0.1220 1.0000 Uiso R . . .
H312 H 0.6037 0.5864 0.4653 0.1220 1.0000 Uiso R . . .
H313 H 0.5779 0.5599 0.4311 0.1220 1.0000 Uiso R . . .
C32 C 0.5633(3) 0.7131(7) 0.5195(3) 0.0261 1.0000 Uani . . . .
C33 C 0.3755(3) 0.6501(7) 0.8483(3) 0.0283 1.0000 Uani . . . .
H332 H 0.3515 0.6444 0.8343 0.0369 1.0000 Uiso R . . .
H331 H 0.3790 0.7109 0.8554 0.0370 1.0000 Uiso R . . .
C34 C 0.6255(3) 0.5959(7) 0.6179(2) 0.0247 1.0000 Uani . . . .
C35 C 0.6431(3) 0.5412(7) 0.5659(2) 0.0264 1.0000 Uani . . . .
C36 C 0.6610(3) 0.5238(7) 0.5327(3) 0.0257 1.0000 Uani . . . .
C37 C 0.6950(3) 0.5801(8) 0.5197(3) 0.0336 1.0000 Uani . . . .
C38 C 0.7286(3) 0.5751(9) 0.5472(3) 0.0439 1.0000 Uani . . . .
H381 H 0.7213 0.6013 0.5701 0.0680 1.0000 Uiso R . . .
H383 H 0.7508 0.6053 0.5378 0.0680 1.0000 Uiso R . . .
H382 H 0.7352 0.5150 0.5514 0.0679 1.0000 Uiso R . . .
C39 C 0.6817(3) 0.6755(8) 0.5150(3) 0.0369 1.0000 Uani . . . .
H391 H 0.6707 0.6953 0.5377 0.0569 1.0000 Uiso R . . .
H392 H 0.6625 0.6788 0.4956 0.0570 1.0000 Uiso R . . .
H393 H 0.7034 0.7121 0.5089 0.0570 1.0000 Uiso R . . .
C40 C 0.7094(4) 0.5496(10) 0.4818(4) 0.0572 1.0000 Uani . . . .
H401 H 0.7195 0.4915 0.4842 0.0750 1.0000 Uiso R . . .
H402 H 0.7295 0.5879 0.4735 0.0750 1.0000 Uiso R . . .
H403 H 0.6883 0.5497 0.4642 0.0749 1.0000 Uiso R . . .
C41 C 0.6455(3) 0.4519(7) 0.5135(3) 0.0274 1.0000 Uani . . . .
H411 H 0.6570 0.4359 0.4914 0.0361 1.0000 Uiso R . . .
C42 C 0.6149(3) 0.3992(7) 0.5260(3) 0.0248 1.0000 Uani . . . .
C43 C 0.5985(3) 0.3225(8) 0.5029(3) 0.0299 1.0000 Uani . . . .
C44 C 0.6270(3) 0.2899(8) 0.4748(3) 0.0373 1.0000 Uani . . . .
H441 H 0.6333 0.3363 0.4581 0.0650 1.0000 Uiso R . . .
H442 H 0.6152 0.2433 0.4610 0.0650 1.0000 Uiso R . . .
H443 H 0.6502 0.2693 0.4868 0.0650 1.0000 Uiso R . . .
C45 C 0.5617(4) 0.3542(8) 0.4822(4) 0.0440 1.0000 Uani . . . .
H451 H 0.5689 0.3969 0.4642 0.0690 1.0000 Uiso R . . .
H452 H 0.5438 0.3793 0.4994 0.0690 1.0000 Uiso R . . .
H453 H 0.5495 0.3057 0.4698 0.0689 1.0000 Uiso R . . .
C46 C 0.5870(3) 0.2458(8) 0.5278(3) 0.0373 1.0000 Uani . . . .
H461 H 0.5776 0.1977 0.5131 0.0590 1.0000 Uiso R . . .
H462 H 0.5672 0.2636 0.5447 0.0590 1.0000 Uiso R . . .
H463 H 0.6098 0.2280 0.5413 0.0590 1.0000 Uiso R . . .
C47 C 0.5970(3) 0.4204(7) 0.5594(3) 0.0273 1.0000 Uani . . . .
H471 H 0.5763 0.3885 0.5684 0.0350 1.0000 Uiso R . . .
C48 C 0.6119(3) 0.4930(7) 0.5791(3) 0.0237 1.0000 Uani . . . .
C49 C 0.3370(3) 0.6477(8) 0.7503(3) 0.0295 1.0000 Uani . . . .
H491 H 0.3295 0.7084 0.7472 0.0429 1.0000 Uiso R . . .
H492 H 0.3338 0.6311 0.7761 0.0430 1.0000 Uiso R . . .
C50 C 0.3121(3) 0.5918(8) 0.7269(3) 0.0334 1.0000 Uani . . . .
C51 C 0.2946(3) 0.4867(7) 0.6896(3) 0.0272 1.0000 Uani . . . .
C52 C 0.2921(3) 0.4161(8) 0.6656(3) 0.0410 1.0000 Uani . . . .
H521 H 0.3144 0.3892 0.6568 0.0510 1.0000 Uiso R . . .
C53 C 0.2549(4) 0.3888(8) 0.6545(4) 0.0444 1.0000 Uani . . . .
C54 C 0.2492(4) 0.3093(9) 0.6293(4) 0.0525 1.0000 Uani . . . .
C55 C 0.2217(5) 0.3314(11) 0.5969(4) 0.0696 1.0000 Uani . . . .
H551 H 0.1970 0.3494 0.6063 0.1119 1.0000 Uiso R . . .
H552 H 0.2184 0.2807 0.5816 0.1120 1.0000 Uiso R . . .
H553 H 0.2327 0.3777 0.5825 0.1120 1.0000 Uiso R . . .
C56 C 0.2863(5) 0.2764(12) 0.6133(6) 0.0907 1.0000 Uani . . . .
H563 H 0.2984 0.3234 0.6001 0.1480 1.0000 Uiso R . . .
H561 H 0.2806 0.2294 0.5965 0.1480 1.0000 Uiso R . . .
H562 H 0.3037 0.2561 0.6324 0.1480 1.0000 Uiso R . . .
C57 C 0.2295(6) 0.2368(10) 0.6511(5) 0.0795 1.0000 Uani . . . .
H572 H 0.2068 0.2582 0.6635 0.1310 1.0000 Uiso R . . .
H571 H 0.2481 0.2167 0.6692 0.1310 1.0000 Uiso R . . .
H573 H 0.2223 0.1892 0.6352 0.1310 1.0000 Uiso R . . .
C58 C 0.2225(3) 0.4336(9) 0.6681(4) 0.0453 1.0000 Uani . . . .
H581 H 0.1982 0.4148 0.6598 0.0560 1.0000 Uiso R . . .
C59 C 0.2238(3) 0.5046(8) 0.6920(3) 0.0374 1.0000 Uani . . . .
C60 C 0.1879(3) 0.5540(9) 0.7049(4) 0.0445 1.0000 Uani . . . .
C61 C 0.1907(4) 0.6484(10) 0.6920(4) 0.0541 1.0000 Uani . . . .
H613 H 0.1696 0.6810 0.7022 0.0919 1.0000 Uiso R . . .
H611 H 0.1892 0.6511 0.6655 0.0920 1.0000 Uiso R . . .
H612 H 0.2148 0.6735 0.7003 0.0919 1.0000 Uiso R . . .
C62 C 0.1872(4) 0.5530(12) 0.7473(4) 0.0659 1.0000 Uani . . . .
H622 H 0.1853 0.4930 0.7548 0.1000 1.0000 Uiso R . . .
H621 H 0.1650 0.5843 0.7559 0.1000 1.0000 Uiso R . . .
H623 H 0.2103 0.5781 0.7580 0.1000 1.0000 Uiso R . . .
C63 C 0.1505(4) 0.5131(12) 0.6897(4) 0.0643 1.0000 Uani . . . .
H632 H 0.1477 0.4550 0.6993 0.1110 1.0000 Uiso R . . .
H633 H 0.1517 0.5113 0.6633 0.1109 1.0000 Uiso R . . .
H631 H 0.1288 0.5478 0.6971 0.1109 1.0000 Uiso R . . .
C64 C 0.2614(3) 0.5288(8) 0.7021(3) 0.0323 1.0000 Uani . . . .
C65 C 0.3950(4) 0.3866(12) 0.7814(4) 0.0647 1.0000 Uani D U . .
C66 C 0.4096(4) 0.2933(11) 0.7806(5) 0.0673 1.0000 Uani D U . .
N5 N 0.3854(3) 0.4614(10) 0.7827(4) 0.0689 1.0000 Uani D U . .
C67 C 0.3272(7) 0.9083(16) 0.5837(6) 0.1067 1.0000 Uani D U . .
C68 C 0.3611(6) 0.9143(15) 0.6084(5) 0.0999 1.0000 Uani D U . .
N6 N 0.3010(6) 0.8952(14) 0.5627(5) 0.1144 1.0000 Uani D U . .
C74 C 0.4916(5) 0.9125(13) 0.5552(6) 0.0857 1.0000 Uani D U . .
C69 C 0.4505(11) 1.016(2) 0.6363(8) 0.0683 0.5000 Uani D U . .
C75 C 0.4940(13) 0.897(3) 0.5138(10) 0.1042 0.5000 Uani D U 1 2
C71 C 0.5932(11) 1.173(2) 0.6230(10) 0.0772 0.5000 Uani D U . .
C70 C 0.4667(10) 0.971(2) 0.6657(8) 0.0664 0.5000 Uani D U . .
N8 N 0.6221(10) 1.206(2) 0.6265(8) 0.0806 0.5000 Uani D U . .
C72 C 0.5557(10) 1.128(2) 0.6239(9) 0.0771 0.5000 Uani D U . .
C73 C 0.5031(10) 1.002(2) 0.5481(10) 0.0698 0.5000 Uani D U 1 1
N9 N 0.5162(8) 1.0613(19) 0.5419(8) 0.0684 0.5000 Uani D U 1 1
N7 N 0.4383(9) 1.0581(19) 0.6142(8) 0.0794 0.5000 Uani D U . .
N10 N 0.4975(12) 0.896(3) 0.4779(11) 0.1173 0.5000 Uani D U 1 2
H681 H 0.3738 0.9698 0.6059 0.1320 1.0000 Uiso R . . .
H683 H 0.3524 0.9076 0.6334 0.1320 1.0000 Uiso R . . .
H682 H 0.3792 0.8685 0.6028 0.1321 1.0000 Uiso R . . .
H703 H 0.4685 0.9109 0.6582 0.0920 0.5000 Uiso R . . .
H702 H 0.4917 0.9911 0.6735 0.0920 0.5000 Uiso R . . .
H701 H 0.4489 0.9753 0.6857 0.0920 0.5000 Uiso R . . .
H723 H 0.5572 1.0732 0.6366 0.1220 0.5000 Uiso R . . .
H722 H 0.5352 1.1622 0.6340 0.1219 0.5000 Uiso R . . .
H721 H 0.5508 1.1180 0.5982 0.1219 0.5000 Uiso R . . .
H662 H 0.4374 0.2929 0.7786 0.0990 1.0000 Uiso R . . .
H663 H 0.4021 0.2662 0.8034 0.0990 1.0000 Uiso R . . .
H661 H 0.3980 0.2628 0.7601 0.0990 1.0000 Uiso R . . .
H141 H 0.4083 0.8150 0.8030 0.0590 1.0000 Uiso R . . .
H746 H 0.4940 0.8761 0.5338 0.1209 0.5000 Uiso R . 1 1
H745 H 0.5077 0.8901 0.5748 0.1210 0.5000 Uiso R . 1 1
H744 H 0.4650 0.9133 0.5629 0.1211 0.5000 Uiso R . 1 1
H743 H 0.5167 0.9231 0.5662 0.1210 0.5000 Uiso R . 1 2
H742 H 0.4795 0.8577 0.5659 0.1210 0.5000 Uiso . . 1 2
H741 H 0.4745 0.9582 0.5589 0.1210 0.5000 Uiso . . 1 2
H13 H 0.4827 0.6918 0.7412 0.0540 1.0000 Uiso DR . . .

loop_
_atom_site_aniso_label
_atom_site_aniso_U_11
_atom_site_aniso_U_22
_atom_site_aniso_U_33
_atom_site_aniso_U_23
_atom_site_aniso_U_13
_atom_site_aniso_U_12
Gd1 0.0175(3) 0.0396(4) 0.0165(3) 0.0017(2) -0.0009(2) 0.0009(2)
Gd2 0.0162(3) 0.0401(3) 0.0113(3) -0.0002(2) -0.0028(2) 0.0021(2)
Cu1 0.0224(7) 0.0404(9) 0.0175(7) -0.0007(6) -0.0082(5) 0.0048(6)
Cu2 0.0259(7) 0.0360(8) 0.0146(7) -0.0011(6) -0.0027(5) -0.0023(6)
Cu3 0.0180(7) 0.0374(8) 0.0161(7) -0.0024(6) -0.0011(5) -0.0015(6)
Cu4 0.0179(7) 0.0375(8) 0.0200(7) -0.0013(6) -0.0033(5) -0.0007(6)
Cl1 0.0388(14) 0.0419(15) 0.0273(13) -0.0057(11) -0.0110(11) 0.0096(12)
Cl2 0.0480(15) 0.0393(14) 0.0189(11) -0.0003(10) -0.0056(10) -0.0054(12)
Cl3 0.0268(12) 0.0372(14) 0.0257(12) -0.0031(10) -0.0011(9) -0.0042(10)
Cl4 0.0299(13) 0.0430(15) 0.0327(13) -0.0066(11) 0.0008(10) -0.0036(11)
Cl5 0.0419(15) 0.0552(18) 0.0290(13) 0.0122(12) -0.0035(11) 0.0058(13)
Cl6 0.059(3) 0.047(2) 0.036(2) 0.0000 -0.0090(19) 0.0000
Cl7 0.0223(16) 0.046(2) 0.0238(16) 0.0000 -0.0002(13) 0.0000
N1 0.027(4) 0.046(6) 0.014(4) 0.002(4) -0.005(3) 0.014(4)
N2 0.028(4) 0.046(6) 0.014(4) 0.003(4) -0.009(3) -0.005(4)
N3 0.019(4) 0.034(5) 0.012(4) 0.003(3) -0.003(3) 0.000(3)
N4 0.025(4) 0.042(5) 0.017(4) 0.000(4) -0.008(3) 0.000(4)
O1 0.025(4) 0.041(4) 0.019(3) -0.005(3) -0.008(3) 0.004(3)
O2 0.014(3) 0.040(4) 0.014(3) 0.000(3) -0.003(2) 0.000(3)
O3 0.026(3) 0.037(4) 0.010(3) 0.005(3) -0.006(3) 0.004(3)
O4 0.018(3) 0.034(4) 0.021(3) -0.003(3) -0.006(3) -0.004(3)
O5 0.020(3) 0.041(4) 0.012(3) -0.001(3) -0.003(3) -0.001(3)
O6 0.029(4) 0.042(4) 0.011(3) 0.006(3) -0.001(3) -0.006(3)
O7 0.020(3) 0.033(4) 0.014(3) 0.002(3) -0.010(2) -0.001(3)
O8 0.025(4) 0.059(5) 0.027(4) 0.029(4) 0.013(3) 0.008(4)
O9 0.023(3) 0.040(4) 0.019(3) -0.006(3) 0.000(3) -0.002(3)
O10 0.012(3) 0.038(4) 0.017(3) 0.004(3) -0.003(2) 0.000(3)
O11 0.016(3) 0.051(5) 0.027(4) 0.003(3) -0.002(3) 0.000(3)
O12 0.017(3) 0.031(4) 0.027(4) -0.003(3) 0.002(3) 0.000(3)
O13 0.007(5) 0.080(9) 0.046(7) 0.0000 0.002(4) 0.0000
O14 0.035(4) 0.032(4) 0.021(3) -0.002(3) -0.004(3) 0.010(3)
O15 0.023(3) 0.037(4) 0.026(4) -0.007(3) -0.004(3) -0.007(3)
C1 0.048(7) 0.047(7) 0.033(6) -0.008(5) -0.010(5) 0.015(6)
C2 0.050(8) 0.050(8) 0.063(9) -0.009(7) -0.012(7) 0.010(7)
C3 0.039(7) 0.045(7) 0.059(8) -0.004(6) -0.007(6) 0.023(6)
C4 0.033(6) 0.043(7) 0.033(6) 0.003(5) -0.007(5) 0.014(5)
C5 0.028(5) 0.038(6) 0.021(5) 0.004(4) -0.006(4) 0.000(5)
C6 0.030(6) 0.038(6) 0.033(6) -0.005(5) -0.003(5) 0.010(5)
C7 0.030(5) 0.040(6) 0.010(4) 0.000(4) -0.006(4) 0.006(5)
C8 0.024(5) 0.034(6) 0.023(5) -0.003(4) -0.003(4) 0.004(4)
C9 0.024(5) 0.042(6) 0.027(5) 0.000(5) -0.006(4) 0.002(5)
C10 0.030(6) 0.048(7) 0.019(5) -0.002(5) -0.013(4) 0.004(5)
C11 0.032(6) 0.054(8) 0.031(6) -0.003(5) -0.013(5) -0.007(5)
C12 0.031(6) 0.054(8) 0.037(6) 0.011(6) -0.011(5) -0.002(6)
C13 0.035(7) 0.058(8) 0.048(7) -0.001(6) -0.017(6) 0.007(6)
C14 0.027(5) 0.041(6) 0.028(5) 0.006(5) -0.005(4) 0.003(5)
C15 0.016(5) 0.051(7) 0.019(5) -0.001(5) -0.007(4) 0.007(5)
C16 0.027(5) 0.058(7) 0.011(5) -0.002(5) -0.005(4) 0.007(5)
C17 0.031(5) 0.037(6) 0.011(4) 0.001(4) -0.001(4) -0.002(5)
C18 0.015(5) 0.057(7) 0.017(5) 0.001(5) -0.004(4) -0.001(5)
C19 0.014(4) 0.052(7) 0.014(4) -0.006(4) 0.003(4) 0.000(4)
C20 0.024(5) 0.041(6) 0.022(5) -0.002(5) -0.009(4) -0.002(5)
C21 0.021(5) 0.047(7) 0.027(5) -0.001(5) -0.006(4) 0.004(5)
C22 0.030(6) 0.042(7) 0.033(6) 0.002(5) -0.004(5) -0.010(5)
C23 0.041(7) 0.042(7) 0.045(7) -0.006(6) 0.001(5) -0.008(6)
C24 0.037(6) 0.042(7) 0.047(7) 0.006(6) 0.004(5) -0.006(5)
C25 0.045(7) 0.036(7) 0.041(7) 0.008(5) 0.001(5) 0.002(5)
C26 0.030(6) 0.037(6) 0.024(5) 0.002(5) 0.001(4) 0.001(5)
C27 0.029(5) 0.039(6) 0.014(5) -0.001(4) 0.000(4) 0.005(5)
C28 0.036(6) 0.041(6) 0.019(5) -0.005(5) 0.000(4) -0.003(5)
C29 0.104(13) 0.085(12) 0.034(7) -0.024(8) 0.022(8) -0.045(10)
C30 0.052(9) 0.119(15) 0.037(7) -0.027(9) -0.006(6) -0.002(9)
C31 0.123(15) 0.056(9) 0.028(7) -0.019(6) 0.006(8) 0.004(9)
C32 0.024(5) 0.038(6) 0.016(5) 0.007(4) 0.003(4) -0.008(4)
C33 0.011(4) 0.036(6) 0.037(6) 0.004(5) -0.001(4) 0.002(4)
C34 0.017(5) 0.047(6) 0.011(4) 0.000(4) 0.002(3) 0.005(4)
C35 0.023(5) 0.045(6) 0.011(4) -0.003(4) -0.001(4) 0.003(5)
C36 0.024(5) 0.031(6) 0.021(5) -0.004(4) 0.000(4) 0.000(4)
C37 0.031(6) 0.043(7) 0.027(5) -0.004(5) 0.004(4) -0.006(5)
C38 0.025(6) 0.058(8) 0.049(7) -0.001(6) 0.002(5) -0.006(6)
C39 0.036(6) 0.039(7) 0.037(6) -0.002(5) 0.009(5) -0.006(5)
C40 0.056(8) 0.068(10) 0.047(8) -0.023(7) 0.024(7) -0.023(7)
C41 0.025(5) 0.039(6) 0.018(5) -0.004(4) 0.000(4) 0.000(4)
C42 0.030(5) 0.028(5) 0.016(5) -0.004(4) -0.010(4) 0.001(4)
C43 0.030(6) 0.038(6) 0.021(5) 0.002(4) -0.003(4) 0.002(5)
C44 0.040(6) 0.049(7) 0.023(5) -0.008(5) -0.001(5) 0.002(5)
C45 0.043(7) 0.041(7) 0.047(7) 0.009(6) -0.018(6) 0.004(6)
C46 0.034(6) 0.045(7) 0.032(6) 0.006(5) -0.004(5) 0.002(5)
C47 0.021(5) 0.033(6) 0.028(5) -0.003(4) -0.006(4) 0.005(4)
C48 0.024(5) 0.031(5) 0.016(4) -0.004(4) -0.003(4) 0.004(4)
C49 0.024(5) 0.048(7) 0.016(5) -0.004(4) -0.004(4) -0.001(5)
C50 0.025(5) 0.060(8) 0.015(5) 0.001(5) 0.002(4) 0.006(5)
C51 0.027(5) 0.038(6) 0.017(5) 0.007(4) -0.009(4) -0.010(5)
C52 0.033(6) 0.040(7) 0.050(7) 0.005(6) -0.006(5) -0.004(5)
C53 0.044(7) 0.032(6) 0.057(8) 0.002(6) -0.014(6) -0.013(5)
C54 0.042(7) 0.043(8) 0.072(9) 0.000(7) -0.023(7) -0.012(6)
C55 0.088(12) 0.069(11) 0.051(9) -0.006(8) -0.030(8) -0.030(9)
C56 0.084(13) 0.068(12) 0.119(16) -0.060(12) -0.023(11) 0.007(10)
C57 0.112(15) 0.046(9) 0.079(12) 0.013(8) -0.030(11) -0.024(9)
C58 0.028(6) 0.051(8) 0.057(8) 0.004(6) -0.010(5) -0.016(6)
C59 0.019(5) 0.047(7) 0.046(7) 0.019(6) -0.015(5) -0.012(5)
C60 0.016(5) 0.067(9) 0.050(7) 0.019(7) -0.006(5) -0.009(5)
C61 0.035(7) 0.064(9) 0.063(9) 0.022(7) -0.007(6) 0.009(6)
C62 0.030(7) 0.106(13) 0.062(9) 0.025(9) 0.001(6) -0.005(8)
C63 0.026(6) 0.089(12) 0.077(10) 0.008(9) -0.013(6) -0.008(7)
C64 0.027(5) 0.038(6) 0.032(6) 0.010(5) -0.003(4) -0.004(5)
C65 0.038(6) 0.093(8) 0.063(6) 0.035(7) -0.004(5) -0.010(6)
C66 0.043(7) 0.088(9) 0.070(8) 0.023(8) 0.004(6) -0.019(7)
N5 0.040(6) 0.095(9) 0.071(7) 0.047(7) 0.006(5) 0.001(6)
C67 0.128(12) 0.112(10) 0.080(9) 0.039(9) -0.012(8) -0.033(10)
C68 0.126(13) 0.110(11) 0.063(9) 0.036(9) -0.016(8) -0.038(10)
N6 0.132(13) 0.117(11) 0.094(10) 0.037(9) -0.010(8) -0.033(10)
C74 0.073(9) 0.089(10) 0.094(10) 0.020(9) -0.012(8) 0.004(8)
C69 0.095(15) 0.057(12) 0.053(11) 0.001(9) -0.011(10) 0.017(11)
C75 0.092(11) 0.108(13) 0.112(12) 0.010(12) -0.013(12) 0.000(11)
C71 0.11(2) 0.057(14) 0.060(11) -0.003(11) -0.010(15) 0.038(13)
C70 0.092(15) 0.055(13) 0.052(12) -0.004(10) -0.007(11) 0.026(12)
N8 0.11(2) 0.066(15) 0.061(12) 0.001(11) -0.010(15) 0.033(14)
C72 0.11(2) 0.052(15) 0.065(13) -0.007(12) -0.011(15) 0.036(14)
C73 0.064(10) 0.073(12) 0.072(10) 0.017(10) -0.017(9) -0.001(9)
N9 0.071(12) 0.070(13) 0.063(11) 0.015(11) -0.022(10) -0.005(11)
N7 0.108(15) 0.067(13) 0.063(12) 0.004(10) -0.011(11) 0.013(12)
N10 0.105(14) 0.122(15) 0.124(15) -0.005(15) -0.011(14) -0.002(13)

loop_
_atom_type_symbol
_atom_type_scat_dispersion_real
_atom_type_scat_dispersion_imag
_atom_type_scat_Cromer_Mann_a1
_atom_type_scat_Cromer_Mann_b1
_atom_type_scat_Cromer_Mann_a2
_atom_type_scat_Cromer_Mann_b2
_atom_type_scat_Cromer_Mann_a3
_atom_type_scat_Cromer_Mann_b3
_atom_type_scat_Cromer_Mann_a4
_atom_type_scat_Cromer_Mann_b4
_atom_type_scat_Cromer_Mann_c
_atom_type_scat_source
C 0.0181 0.0091 2.3100 20.8439 1.0200 10.2075 1.5886 0.5687 0.8650 51.6512 0.2156 'International Tables Vol C 4.2.6.8 and 6.1.1.4'
H 0.0000 0.0000 0.4930 10.5109 0.3229 26.1257 0.1402 3.1424 0.0408 57.7998 0.0030 'International Tables Vol C 4.2.6.8 and 6.1.1.4'
N 0.0311 0.0180 12.2126 0.0057 3.1322 9.8933 2.0125 28.9975 1.1663 0.5826 -11.5290 'International Tables Vol C 4.2.6.8 and 6.1.1.4'
O 0.0492 0.0322 3.0485 13.2771 2.2868 5.7011 1.5463 0.3239 0.8670 32.9089 0.2508 'International Tables Vol C 4.2.6.8 and 6.1.1.4'
Cu -1.9646 0.5888 13.3380 3.5828 7.1676 0.2470 5.6158 11.3966 1.6735 64.8126 1.1910 'International Tables Vol C 4.2.6.8 and 6.1.1.4'
Gd -8.8380 11.9157 25.0709 2.2534 19.0798 0.1820 13.8518 12.9331 3.5454 101.3980 2.4196 'International Tables Vol C 4.2.6.8 and 6.1.1.4'
Cl 0.3639 0.7018 11.4604 0.0104 7.1964 1.1662 6.2556 18.5194 1.6455 47.7784 -9.5574 'International Tables Vol C 4.2.6.8 and 6.1.1.4'

loop_
_geom_angle_atom_site_label_1
_geom_angle_site_symmetry_1
_geom_angle_atom_site_label_2
_geom_angle_atom_site_label_3
_geom_angle_site_symmetry_3
_geom_angle
_geom_angle_publ_flag
Cu1 . Gd1 Cu2 . 116.06(4) yes
Cu1 . Gd1 Cl5 . 64.63(6) yes
Cu2 . Gd1 Cl5 . 58.08(6) yes
Cu1 . Gd1 O2 . 36.30(17) yes
Cu2 . Gd1 O2 . 130.01(16) yes
Cl5 . Gd1 O2 . 72.59(17) yes
Cu1 . Gd1 O3 . 34.20(15) yes
Cu2 . Gd1 O3 . 106.93(17) yes
Cl5 . Gd1 O3 . 79.47(16) yes
O2 . Gd1 O3 . 68.6(2) yes
Cu1 . Gd1 O4 . 108.87(17) yes
Cu2 . Gd1 O4 . 35.13(15) yes
Cl5 . Gd1 O4 . 77.37(17) yes
O2 . Gd1 O4 . 142.0(2) yes
O3 . Gd1 O4 . 83.6(2) yes
Cu1 . Gd1 O5 . 135.35(16) yes
Cu2 . Gd1 O5 . 37.01(17) yes
Cl5 . Gd1 O5 . 71.51(17) yes
O2 . Gd1 O5 . 121.6(2) yes
O3 . Gd1 O5 . 142.6(2) yes
Cu1 . Gd1 O7 . 155.63(15) yes
Cu2 . Gd1 O7 . 79.41(16) yes
Cl5 . Gd1 O7 . 136.42(17) yes
O2 . Gd1 O7 . 145.4(2) yes
O3 . Gd1 O7 . 125.9(2) yes
Cu1 . Gd1 O12 . 75.29(16) yes
Cu2 . Gd1 O12 . 160.29(15) yes
Cl5 . Gd1 O12 . 138.59(17) yes
O2 . Gd1 O12 . 69.0(2) yes
O3 . Gd1 O12 . 72.8(2) yes
Cu1 . Gd1 O13 . 94.09(14) yes
Cu2 . Gd1 O13 . 96.84(15) yes
Cl5 . Gd1 O13 . 125.5(3) yes
O2 . Gd1 O13 . 119.50(15) yes
O3 . Gd1 O13 . 61.7(2) yes
Cu1 . Gd1 O15 . 110.10(17) yes
Cu2 . Gd1 O15 . 109.27(17) yes
Cl5 . Gd1 O15 . 104.34(18) yes
O2 . Gd1 O15 . 73.8(2) yes
O3 . Gd1 O15 . 139.2(2) yes
Cu1 . Gd1 H13 . 79.0 no
Cu2 . Gd1 H13 . 98.4 no
Cl5 . Gd1 H13 . 112.8 no
O2 . Gd1 H13 . 108.1 no
O3 . Gd1 H13 . 45.8 no
O4 . Gd1 O5 . 67.7(2) yes
O4 . Gd1 O7 . 72.2(2) yes
O5 . Gd1 O7 . 68.4(2) yes
O4 . Gd1 O12 . 127.8(2) yes
O5 . Gd1 O12 . 144.0(2) yes
O7 . Gd1 O12 . 85.0(2) yes
O4 . Gd1 O13 . 62.5(2) yes
O5 . Gd1 O13 . 118.75(15) yes
O7 . Gd1 O13 . 64.2(2) yes
O12 . Gd1 O13 . 65.3(2) yes
O4 . Gd1 O15 . 137.3(2) yes
O5 . Gd1 O15 . 72.5(2) yes
O7 . Gd1 O15 . 79.4(2) yes
O12 . Gd1 O15 . 79.3(2) yes
O13 . Gd1 O15 . 130.1(3) yes
O4 . Gd1 H13 . 63.3 no
O5 . Gd1 H13 . 127.7 no
O7 . Gd1 H13 . 80.1 no
O12 . Gd1 H13 . 66.9 no
O13 . Gd1 H13 . 16.1 no
O15 . Gd1 H13 . 141.6 no
Cu3 5_656 Gd2 O4 5_656 74.17(16) yes
Cu3 5_656 Gd2 O7 5_656 34.77(16) yes
O4 5_656 Gd2 O7 5_656 72.0(2) yes
Cu3 5_656 Gd2 Cu4 . 100.86(4) yes
O4 5_656 Gd2 Cu4 . 173.12(16) yes
O7 5_656 Gd2 Cu4 . 101.14(16) yes
Cu3 5_656 Gd2 O3 . 173.07(17) yes
O4 5_656 Gd2 O3 . 109.3(2) yes
O7 5_656 Gd2 O3 . 139.7(2) yes
Cu4 . Gd2 O3 . 75.14(17) yes
Cu3 5_656 Gd2 O8 . 34.85(19) yes
O4 5_656 Gd2 O8 . 74.8(3) yes
O7 5_656 Gd2 O8 . 69.1(2) yes
Cu4 . Gd2 O8 . 104.0(2) yes
O3 . Gd2 O8 . 151.2(2) yes
Cu3 5_656 Gd2 O10 . 108.92(16) yes
O4 5_656 Gd2 O10 . 150.3(2) yes
O7 5_656 Gd2 O10 . 127.7(2) yes
Cu4 . Gd2 O10 . 35.53(17) yes
O3 . Gd2 O10 . 71.2(2) yes
Cu3 5_656 Gd2 O12 . 100.86(17) yes
O4 5_656 Gd2 O12 . 140.7(2) yes
O7 5_656 Gd2 O12 . 82.2(2) yes
Cu4 . Gd2 O12 . 34.53(15) yes
O3 . Gd2 O12 . 72.6(2) yes
Cu3 5_656 Gd2 O13 . 106.9(2) yes
O4 5_656 Gd2 O13 . 70.2(2) yes
O7 5_656 Gd2 O13 . 73.8(3) yes
Cu4 . Gd2 O13 . 107.43(19) yes
O3 . Gd2 O13 . 69.5(2) yes
Cu3 5_656 Gd2 O14 . 110.13(16) yes
O4 5_656 Gd2 O14 . 75.0(2) yes
O7 5_656 Gd2 O14 . 137.6(2) yes
Cu4 . Gd2 O14 . 111.44(17) yes
O3 . Gd2 O14 . 76.7(2) yes
O8 . Gd2 O10 . 91.2(2) yes
O8 . Gd2 O12 . 123.1(3) yes
O10 . Gd2 O12 . 68.7(2) yes
O8 . Gd2 O13 . 134.98(19) yes
O10 . Gd2 O13 . 132.32(15) yes
O12 . Gd2 O13 . 74.5(3) yes
O8 . Gd2 O14 . 77.0(3) yes
O10 . Gd2 O14 . 76.3(2) yes
O12 . Gd2 O14 . 139.2(2) yes
O13 . Gd2 O14 . 118.5(4) yes
Gd1 . Cu1 Cl1 . 133.52(9) yes
Gd1 . Cu1 N1 . 124.1(3) yes
Cl1 . Cu1 N1 . 97.8(3) yes
Gd1 . Cu1 O2 . 44.97(17) yes
Cl1 . Cu1 O2 . 173.9(2) yes
N1 . Cu1 O2 . 81.5(3) yes
Gd1 . Cu1 O3 . 44.5(2) yes
Cl1 . Cu1 O3 . 93.7(2) yes
N1 . Cu1 O3 . 168.3(3) yes
O2 . Cu1 O3 . 86.8(3) yes
Gd1 . Cu1 O10 . 88.40(15) yes
Cl1 . Cu1 O10 . 103.92(18) yes
N1 . Cu1 O10 . 100.8(3) yes
O2 . Cu1 O10 . 82.1(2) yes
O3 . Cu1 O10 . 78.3(2) yes
Gd1 . Cu2 O8 5_656 85.23(15) yes
Gd1 . Cu2 Cl2 . 134.18(9) yes
O8 5_656 Cu2 Cl2 . 101.55(17) yes
Gd1 . Cu2 Cl5 . 53.28(6) yes
O8 5_656 Cu2 Cl5 . 138.35(16) yes
Cl2 . Cu2 Cl5 . 110.01(11) yes
Gd1 . Cu2 N2 . 124.0(3) yes
O8 5_656 Cu2 N2 . 103.9(3) yes
Cl2 . Cu2 N2 . 98.5(3) yes
Cl5 . Cu2 N2 . 97.6(2) yes
Gd1 . Cu2 O4 . 45.42(19) yes
O8 5_656 Cu2 O4 . 71.1(2) yes
Cl2 . Cu2 O4 . 93.6(2) yes
Cl5 . Cu2 O4 . 80.24(19) yes
N2 . Cu2 O4 . 167.6(4) yes
Gd1 . Cu2 O5 . 46.85(18) yes
O8 5_656 Cu2 O5 . 75.2(2) yes
Cl2 . Cu2 O5 . 176.6(2) yes
Cl5 . Cu2 O5 . 73.2(2) yes
N2 . Cu2 O5 . 81.7(3) yes
O4 . Cu2 O5 . 86.0(3) yes
Gd2 5_656 Cu3 O8 5_656 42.26(19) yes
Gd2 5_656 Cu3 C33 5_656 67.6(2) yes
O8 5_656 Cu3 C33 5_656 25.4(3) yes
Gd2 5_656 Cu3 Cl3 . 135.86(8) yes
O8 5_656 Cu3 Cl3 . 167.1(3) yes
C33 5_656 Cu3 Cl3 . 150.7(2) yes
Gd2 5_656 Cu3 N3 . 124.2(2) yes
O8 5_656 Cu3 N3 . 82.1(3) yes
C33 5_656 Cu3 N3 . 56.7(3) yes
Cl3 . Cu3 N3 . 97.1(3) yes
Gd2 5_656 Cu3 O5 . 89.08(17) yes
O8 5_656 Cu3 O5 . 90.6(3) yes
C33 5_656 Cu3 O5 . 94.1(3) yes
Cl3 . Cu3 O5 . 102.29(19) yes
N3 . Cu3 O5 . 96.1(3) yes
Gd2 5_656 Cu3 O7 . 43.91(19) yes
O8 5_656 Cu3 O7 . 85.5(3) yes
C33 5_656 Cu3 O7 . 110.9(3) yes
Cl3 . Cu3 O7 . 96.1(2) yes
N3 . Cu3 O7 . 166.7(3) yes
O5 . Cu3 O7 . 79.2(2) yes
Gd2 . Cu4 Cl4 . 136.99(8) yes
Gd2 . Cu4 N4 . 123.3(3) yes
Cl4 . Cu4 N4 . 96.5(3) yes
Gd2 . Cu4 O2 . 88.36(16) yes
Cl4 . Cu4 O2 . 99.64(19) yes
N4 . Cu4 O2 . 101.7(3) yes
Gd2 . Cu4 O10 . 43.39(17) yes
Cl4 . Cu4 O10 . 175.1(2) yes
N4 . Cu4 O10 . 81.6(3) yes
O2 . Cu4 O10 . 85.2(3) yes
Gd2 . Cu4 O12 . 43.87(19) yes
Cl4 . Cu4 O12 . 96.3(2) yes
N4 . Cu4 O12 . 167.0(3) yes
O2 . Cu4 O12 . 78.1(3) yes
O10 . Cu4 O12 . 85.5(3) yes
Gd2 . Cu4 C49 . 66.60(19) yes
Cl4 . Cu4 C49 . 151.1(2) yes
N4 . Cu4 C49 . 56.9(3) yes
O2 . Cu4 C49 . 97.1(3) yes
O10 . Cu4 C49 . 25.7(3) yes
Gd2 . Cu4 N5 . 66.2(3) yes
Cl4 . Cu4 N5 . 97.3(4) yes
N4 . Cu4 N5 . 95.4(3) yes
O2 . Cu4 N5 . 154.3(3) yes
O10 . Cu4 N5 . 78.4(4) yes
O12 . Cu4 C49 . 110.2(3) yes
O12 . Cu4 N5 . 81.1(3) yes
C49 . Cu4 N5 . 76.3(4) yes
Gd1 . Cl5 Cu2 . 68.64(7) yes
Cu1 . N1 C7 . 141.6(7) yes
Cu1 . N1 C15 . 113.0(7) yes
C7 . N1 C15 . 105.0(8) yes
Cu2 . N2 C18 . 112.2(7) yes
Cu2 . N2 C19 . 140.5(7) yes
C18 . N2 C19 . 106.4(8) yes
Cu3 . N3 C34 . 111.6(6) yes
Cu3 . N3 C48 . 143.8(7) yes
C34 . N3 C48 . 104.5(8) yes
Cu4 . N4 C50 . 110.8(7) yes
Cu4 . N4 C51 . 143.8(8) yes
C50 . N4 C51 . 105.4(9) yes
C8 . O1 C15 . 103.7(8) yes
Cu4 . O2 Gd1 . 100.1(2) yes
Cu4 . O2 Cu1 . 97.6(3) yes
Gd1 . O2 Cu1 . 98.7(3) yes
Cu4 . O2 C16 . 111.1(6) yes
Gd1 . O2 C16 . 131.2(5) yes
Cu1 . O2 C16 . 112.6(6) yes
Gd2 . O3 Gd1 . 100.7(2) yes
Gd2 . O3 H1 . 112.0 no
Gd1 . O3 H1 . 107.9 no
Gd2 . O3 Cu1 . 112.3(3) yes
Gd1 . O3 Cu1 . 101.3(3) yes
H1 . O3 Cu1 . 120.1 no
Gd2 5_656 O4 Gd1 . 101.3(3) yes
Gd2 5_656 O4 H2 . 116.5 no
Gd1 . O4 H2 . 110.2 no
Gd2 5_656 O4 Cu2 . 120.2(3) yes
Gd1 . O4 Cu2 . 99.5(3) yes
H2 . O4 Cu2 . 107.2 no
Cu3 . O5 Gd1 . 100.4(2) yes
Cu3 . O5 Cu2 . 105.6(3) yes
Gd1 . O5 Cu2 . 96.1(3) yes
Cu3 . O5 C17 . 110.7(6) yes
Gd1 . O5 C17 . 128.4(5) yes
Cu2 . O5 C17 . 112.7(6) yes
C18 . O6 C32 . 104.6(8) yes
Gd1 . O7 Gd2 5_656 101.6(3) yes
Gd1 . O7 H3 . 109.4 no
Gd2 5_656 O7 H3 . 119.7 no
Gd1 . O7 Cu3 . 111.2(3) yes
Gd2 5_656 O7 Cu3 . 101.3(3) yes
H3 . O7 Cu3 . 113.0 no
Gd2 . O8 Cu3 5_656 102.9(3) yes
Gd2 . O8 Cu2 5_656 93.2(2) yes
Cu3 5_656 O8 Cu2 5_656 88.1(3) yes
Gd2 . O8 C33 . 140.0(6) yes
Cu3 5_656 O8 C33 . 116.6(6) yes
Cu2 5_656 O8 C33 . 94.0(6) yes
C34 . O9 C35 . 104.5(8) yes
Cu1 . O10 Gd2 . 97.5(2) yes
Cu1 . O10 Cu4 . 94.3(2) yes
Gd2 . O10 Cu4 . 101.1(3) yes
Cu1 . O10 C49 . 107.6(6) yes
Gd2 . O10 C49 . 133.5(6) yes
Cu4 . O10 C49 . 114.9(6) yes
C50 . O11 C64 . 104.9(8) yes
Gd1 . O12 Gd2 . 101.3(3) yes
Gd1 . O12 H4 . 105.7 no
Gd2 . O12 H4 . 111.2 no
Gd1 . O12 Cu4 . 112.1(3) yes
Gd2 . O12 Cu4 . 101.6(3) yes
H4 . O12 Cu4 . 123.0 no
Gd1 . O13 Gd1 5_656 159.7(5) yes
Gd1 . O13 H13 5_656 133.8 no
Gd1 5_656 O13 H13 5_656 60.7 no
Gd1 . O13 Gd2 5_656 89.55(7) yes
Gd1 5_656 O13 Gd2 5_656 89.42(7) yes
H13 5_656 O13 Gd2 5_656 58.5 no
Gd1 . O13 Gd2 . 89.42(7) yes
Gd1 5_656 O13 Gd2 . 89.55(7) yes
H13 5_656 O13 Gd2 . 125.6 no
Gd2 5_656 O13 Gd2 . 174.2(7) yes
Gd1 . O13 H13 . 60.7 no
Gd1 5_656 O13 H13 . 133.8 no
H13 5_656 O13 H13 . 109.3 no
Gd2 5_656 O13 H13 . 125.6 no
Gd2 . O13 H13 . 58.5 no
Gd2 . O14 H6 . 118.2 no
Gd2 . O14 H141 . 116.2 no
H6 . O14 H141 . 116.9 no
Gd1 . O15 H7 . 115.2 no
Gd1 . O15 H8 . 129.1 no
H7 . O15 H8 . 98.8 no
H9 . C1 H11 . 109.5 no
H9 . C1 H12 . 109.4 no
H11 . C1 H12 . 108.3 no
H9 . C1 C4 . 109.4 no
H11 . C1 C4 . 111.0 no
H12 . C1 C4 . 109.3 no
H21 . C2 H22 . 109.5 no
H21 . C2 H23 . 109.8 no
H22 . C2 H23 . 109.6 no
H21 . C2 C4 . 109.8 no
H22 . C2 C4 . 109.4 no
H23 . C2 C4 . 108.7 no
H31 . C3 H32 . 109.9 no
H31 . C3 H33 . 109.0 no
H32 . C3 H33 . 108.4 no
H31 . C3 C4 . 109.8 no
H32 . C3 C4 . 109.6 no
H33 . C3 C4 . 110.1 no
C3 . C4 C2 . 106.6(10) yes
C3 . C4 C1 . 109.1(10) yes
C2 . C4 C1 . 110.6(11) yes
C3 . C4 C5 . 110.8(9) yes
C2 . C4 C5 . 107.9(10) yes
C1 . C4 C5 . 111.6(9) yes
C4 . C5 C6 . 116.7(9) yes
C4 . C5 C14 . 122.9(9) yes
C6 . C5 C14 . 120.4(10) yes
C5 . C6 H61 . 121.9 no
C5 . C6 C7 . 115.8(10) yes
H61 . C6 C7 . 122.3 no
N1 . C7 C6 . 130.9(9) yes
N1 . C7 C8 . 107.5(9) yes
C6 . C7 C8 . 121.7(9) yes
O1 . C8 C7 . 108.1(8) yes
O1 . C8 C9 . 126.7(9) yes
C7 . C8 C9 . 125.1(10) yes
C8 . C9 C10 . 123.4(10) yes
C8 . C9 C14 . 112.4(9) yes
C10 . C9 C14 . 124.2(9) yes
C9 . C10 C11 . 109.9(9) yes
C9 . C10 C12 . 109.4(9) yes
C11 . C10 C12 . 109.2(10) yes
C9 . C10 C13 . 112.1(10) yes
C11 . C10 C13 . 109.1(10) yes
C12 . C10 C13 . 107.1(9) yes
C10 . C11 H111 . 110.2 no
C10 . C11 H112 . 108.2 no
H111 . C11 H112 . 109.7 no
C10 . C11 H113 . 109.0 no
H111 . C11 H113 . 110.1 no
H112 . C11 H113 . 109.7 no
C10 . C12 H121 . 108.6 no
C10 . C12 H122 . 111.0 no
H121 . C12 H122 . 109.1 no
C10 . C12 H123 . 109.6 no
H121 . C12 H123 . 108.8 no
H122 . C12 H123 . 109.7 no
C10 . C13 H133 . 110.3 no
C10 . C13 H131 . 109.0 no
H133 . C13 H131 . 109.3 no
C10 . C13 H132 . 110.1 no
H133 . C13 H132 . 108.7 no
H131 . C13 H132 . 109.4 no
C9 . C14 H5 . 117.6 no
C9 . C14 C5 . 124.6(10) yes
H5 . C14 C5 . 117.8 no
O1 . C15 N1 . 115.6(9) yes
O1 . C15 C16 . 122.0(9) yes
N1 . C15 C16 . 122.4(9) yes
C15 . C16 O2 . 105.7(8) yes
C15 . C16 H161 . 110.6 no
O2 . C16 H161 . 109.1 no
C15 . C16 H162 . 111.2 no
O2 . C16 H162 . 110.5 no
H161 . C16 H162 . 109.6 no
O5 . C17 H171 . 109.5 no
O5 . C17 H172 . 110.4 no
H171 . C17 H172 . 109.8 no
O5 . C17 C18 . 105.7(8) yes
H171 . C17 C18 . 110.4 no
H172 . C17 C18 . 110.8 no
C17 . C18 O6 . 121.7(9) yes
C17 . C18 N2 . 123.2(9) yes
O6 . C18 N2 . 115.1(9) yes
N2 . C19 C20 . 131.3(9) yes
N2 . C19 C32 . 105.5(9) yes
C20 . C19 C32 . 123.2(9) yes
C19 . C20 H201 . 120.6 no
C19 . C20 C21 . 118.4(10) yes
H201 . C20 C21 . 121.0 no
C20 . C21 C22 . 123.0(10) yes
C20 . C21 C26 . 117.7(11) yes
C22 . C21 C26 . 119.2(10) yes
C21 . C22 C23 . 110.7(9) yes
C21 . C22 C24 . 109.8(10) yes
C23 . C22 C24 . 109.5(9) yes
C21 . C22 C25 . 108.9(9) yes
C23 . C22 C25 . 107.3(10) yes
C24 . C22 C25 . 110.6(10) yes
C22 . C23 H231 . 109.2 no
C22 . C23 H233 . 111.1 no
H231 . C23 H233 . 109.5 no
C22 . C23 H232 . 107.8 no
H231 . C23 H232 . 109.1 no
H233 . C23 H232 . 110.1 no
C22 . C24 H241 . 109.3 no
C22 . C24 H242 . 109.1 no
H241 . C24 H242 . 109.0 no
C22 . C24 H243 . 110.5 no
H241 . C24 H243 . 110.2 no
H242 . C24 H243 . 108.9 no
C22 . C25 H251 . 109.6 no
C22 . C25 H252 . 109.2 no
H251 . C25 H252 . 109.0 no
C22 . C25 H253 . 109.9 no
H251 . C25 H253 . 109.3 no
H252 . C25 H253 . 109.8 no
C21 . C26 H261 . 117.3 no
C21 . C26 C27 . 125.9(10) yes
H261 . C26 C27 . 116.8 no
C26 . C27 C28 . 123.3(9) yes
C26 . C27 C32 . 112.2(9) yes
C28 . C27 C32 . 124.4(10) yes
C27 . C28 C29 . 112.0(10) yes
C27 . C28 C30 . 108.2(9) yes
C29 . C28 C30 . 108.7(12) yes
C27 . C28 C31 . 108.9(9) yes
C29 . C28 C31 . 109.4(12) yes
C30 . C28 C31 . 109.6(13) yes
C28 . C29 H291 . 112.6 no
C28 . C29 H292 . 109.7 no
H291 . C29 H292 . 109.4 no
C28 . C29 H293 . 106.0 no
H291 . C29 H293 . 109.7 no
H292 . C29 H293 . 109.5 no
C28 . C30 H301 . 108.7 no
C28 . C30 H302 . 112.0 no
H301 . C30 H302 . 109.2 no
C28 . C30 H303 . 108.1 no
H301 . C30 H303 . 109.0 no
H302 . C30 H303 . 109.7 no
C28 . C31 H311 . 107.5 no
C28 . C31 H312 . 110.2 no
H311 . C31 H312 . 109.8 no
C28 . C31 H313 . 109.7 no
H311 . C31 H313 . 110.2 no
H312 . C31 H313 . 109.6 no
C27 . C32 O6 . 129.0(9) yes
C27 . C32 C19 . 122.6(10) yes
O6 . C32 C19 . 108.4(8) yes
C34 5_656 C33 O8 . 108.4(8) yes
C34 5_656 C33 Cu3 5_656 70.6(5) yes
O8 . C33 Cu3 5_656 38.0(4) yes
C34 5_656 C33 H332 . 110.6 no
O8 . C33 H332 . 111.8 no
Cu3 5_656 C33 H332 . 123.7 no
C34 5_656 C33 H331 . 108.2 no
O8 . C33 H331 . 108.5 no
Cu3 5_656 C33 H331 . 124.1 no
H332 . C33 H331 . 109.2 no
C33 5_656 C34 O9 . 123.6(9) yes
C33 5_656 C34 N3 . 120.9(8) yes
O9 . C34 N3 . 115.4(8) yes
O9 . C35 C36 . 128.4(9) yes
O9 . C35 C48 . 107.8(8) yes
C36 . C35 C48 . 123.8(10) yes
C35 . C36 C37 . 121.0(9) yes
C35 . C36 C41 . 114.1(9) yes
C37 . C36 C41 . 124.9(9) yes
C36 . C37 C38 . 110.5(9) yes
C36 . C37 C39 . 109.5(9) yes
C38 . C37 C39 . 110.2(10) yes
C36 . C37 C40 . 111.5(9) yes
C38 . C37 C40 . 108.4(10) yes
C39 . C37 C40 . 106.6(10) yes
C37 . C38 H381 . 109.8 no
C37 . C38 H383 . 110.4 no
H381 . C38 H383 . 109.5 no
C37 . C38 H382 . 109.3 no
H381 . C38 H382 . 109.0 no
H383 . C38 H382 . 108.9 no
C37 . C39 H391 . 108.8 no
C37 . C39 H392 . 109.5 no
H391 . C39 H392 . 109.6 no
C37 . C39 H393 . 109.9 no
H391 . C39 H393 . 109.7 no
H392 . C39 H393 . 109.4 no
C37 . C40 H401 . 108.8 no
C37 . C40 H402 . 110.2 no
H401 . C40 H402 . 108.7 no
C37 . C40 H403 . 110.0 no
H401 . C40 H403 . 109.6 no
H402 . C40 H403 . 109.6 no
C36 . C41 H411 . 117.8 no
C36 . C41 C42 . 124.7(9) yes
H411 . C41 C42 . 117.5 no
C41 . C42 C43 . 121.8(9) yes
C41 . C42 C47 . 119.3(9) yes
C43 . C42 C47 . 118.8(9) yes
C42 . C43 C44 . 112.2(9) yes
C42 . C43 C45 . 108.8(9) yes
C44 . C43 C45 . 108.1(9) yes
C42 . C43 C46 . 110.6(8) yes
C44 . C43 C46 . 109.1(10) yes
C45 . C43 C46 . 107.8(9) yes
C43 . C44 H441 . 110.2 no
C43 . C44 H442 . 108.6 no
H441 . C44 H442 . 108.4 no
C43 . C44 H443 . 110.2 no
H441 . C44 H443 . 109.3 no
H442 . C44 H443 . 110.1 no
C43 . C45 H451 . 108.8 no
C43 . C45 H452 . 109.8 no
H451 . C45 H452 . 110.5 no
C43 . C45 H453 . 110.0 no
H451 . C45 H453 . 108.7 no
H452 . C45 H453 . 109.0 no
C43 . C46 H461 . 110.0 no
C43 . C46 H462 . 110.8 no
H461 . C46 H462 . 109.4 no
C43 . C46 H463 . 107.3 no
H461 . C46 H463 . 109.8 no
H462 . C46 H463 . 109.6 no
C42 . C47 H471 . 122.3 no
C42 . C47 C48 . 117.1(9) yes
H471 . C47 C48 . 120.6 no
C47 . C48 N3 . 131.3(9) yes
C47 . C48 C35 . 121.0(9) yes
N3 . C48 C35 . 107.7(8) yes
O10 . C49 Cu4 . 39.4(4) yes
O10 . C49 H491 . 110.9 no
Cu4 . C49 H491 . 135.9 no
O10 . C49 H492 . 110.0 no
Cu4 . C49 H492 . 112.3 no
H491 . C49 H492 . 109.0 no
O10 . C49 C50 . 108.4(8) yes
Cu4 . C49 C50 . 70.8(6) yes
H491 . C49 C50 . 109.2 no
H492 . C49 C50 . 109.3 no
C49 . C50 O11 . 124.1(10) yes
C49 . C50 N4 . 121.5(9) yes
O11 . C50 N4 . 114.3(10) yes
N4 . C51 C52 . 131.3(10) yes
N4 . C51 C64 . 107.7(9) yes
C52 . C51 C64 . 120.9(10) yes
C51 . C52 H521 . 120.7 no
C51 . C52 C53 . 117.3(12) yes
H521 . C52 C53 . 122.0 no
C52 . C53 C54 . 121.0(12) yes
C52 . C53 C58 . 119.0(12) yes
C54 . C53 C58 . 120.0(11) yes
C53 . C54 C55 . 110.9(12) yes
C53 . C54 C56 . 113.2(11) yes
C55 . C54 C56 . 107.4(14) yes
C53 . C54 C57 . 108.3(13) yes
C55 . C54 C57 . 106.2(12) yes
C56 . C54 C57 . 110.7(15) yes
C54 . C55 H551 . 109.5 no
C54 . C55 H552 . 109.7 no
H551 . C55 H552 . 109.4 no
C54 . C55 H553 . 109.3 no
H551 . C55 H553 . 110.3 no
H552 . C55 H553 . 108.7 no
C54 . C56 H563 . 108.9 no
C54 . C56 H561 . 108.9 no
H563 . C56 H561 . 109.1 no
C54 . C56 H562 . 110.8 no
H563 . C56 H562 . 109.2 no
H561 . C56 H562 . 110.0 no
C54 . C57 H572 . 111.9 no
C54 . C57 H571 . 106.5 no
H572 . C57 H571 . 109.4 no
C54 . C57 H573 . 110.2 no
H572 . C57 H573 . 109.2 no
H571 . C57 H573 . 109.7 no
C53 . C58 H581 . 117.0 no
C53 . C58 C59 . 125.3(11) yes
H581 . C58 C59 . 117.6 no
C58 . C59 C60 . 123.6(10) yes
C58 . C59 C64 . 113.2(11) yes
C60 . C59 C64 . 123.2(11) yes
C59 . C60 C61 . 108.2(10) yes
C59 . C60 C62 . 109.0(10) yes
C61 . C60 C62 . 108.8(13) yes
C59 . C60 C63 . 112.0(12) yes
C61 . C60 C63 . 109.4(11) yes
C62 . C60 C63 . 109.3(11) yes
C60 . C61 H613 . 108.4 no
C60 . C61 H611 . 110.3 no
H613 . C61 H611 . 109.6 no
C60 . C61 H612 . 109.8 no
H613 . C61 H612 . 109.5 no
H611 . C61 H612 . 109.2 no
C60 . C62 H622 . 107.2 no
C60 . C62 H621 . 110.0 no
H622 . C62 H621 . 108.9 no
C60 . C62 H623 . 111.9 no
H622 . C62 H623 . 109.1 no
H621 . C62 H623 . 109.7 no
C60 . C63 H632 . 109.6 no
C60 . C63 H633 . 108.8 no
H632 . C63 H633 . 110.0 no
C60 . C63 H631 . 109.7 no
H632 . C63 H631 . 108.8 no
H633 . C63 H631 . 109.8 no
O11 . C64 C51 . 107.8(8) yes
O11 . C64 C59 . 128.0(11) yes
C51 . C64 C59 . 124.2(11) yes
C66 . C65 N5 . 176.6(16) yes
C65 . C66 H662 . 110.0 no
C65 . C66 H663 . 107.0 no
H662 . C66 H663 . 110.2 no
C65 . C66 H661 . 109.5 no
H662 . C66 H661 . 110.0 no
H663 . C66 H661 . 110.1 no
C65 . N5 Cu4 . 107.1(12) yes
C68 . C67 N6 . 173(3) yes
C67 . C68 H681 . 111.0 no
C67 . C68 H683 . 108.1 no
H681 . C68 H683 . 109.4 no
C67 . C68 H682 . 110.0 no
H681 . C68 H682 . 108.5 no
H683 . C68 H682 . 109.8 no
C73 . C74 H746 . 111.7 no
C73 . C74 H745 . 108.1 no
H746 . C74 H745 . 109.9 no
C73 . C74 H744 . 107.9 no
H746 . C74 H744 . 109.6 no
H745 . C74 H744 . 109.5 no
C75 . C74 H743 . 111.8 no
C75 . C74 H742 . 106.3 no
H743 . C74 H742 . 110.8 no
C75 . C74 H741 . 107.7 no
H743 . C74 H741 . 112.8 no
H742 . C74 H741 . 107.1 no
C70 . C69 N7 . 174(4) yes
C74 . C75 N10 . 172(5) yes
N8 . C71 C72 . 172(4) yes
C69 . C70 H703 . 106.2 no
C69 . C70 H702 . 114.8 no
H703 . C70 H702 . 109.5 no
C69 . C70 H701 . 106.8 no
H703 . C70 H701 . 109.6 no
H702 . C70 H701 . 109.8 no
C71 . C72 H723 . 112.2 no
C71 . C72 H722 . 114.4 no
H723 . C72 H722 . 108.9 no
C71 . C72 H721 . 101.2 no
H723 . C72 H721 . 110.2 no
H722 . C72 H721 . 109.7 no
C74 . C73 N9 . 170(4) yes
O13 . H13 Gd1 . 103.2 no

loop_
_geom_bond_atom_site_label_1
_geom_bond_atom_site_label_2
_geom_bond_site_symmetry_2
_geom_bond_distance
_geom_bond_publ_flag
H1 O3 . 0.816 no
H2 O4 . 0.814 no
H3 O7 . 0.816 no
H4 O12 . 0.820 no
H5 C14 . 0.932 no
H6 O14 . 0.817 no
H7 O15 . 0.820 no
H8 O15 . 0.819 no
H9 C1 . 0.960 no
Gd1 Cu1 . 3.3600(15) yes
Gd1 Cu2 . 3.2957(16) yes
Gd1 Cl5 . 2.837(3) yes
Gd1 O2 . 2.402(6) yes
Gd1 O3 . 2.400(7) yes
Gd1 O4 . 2.380(6) yes
Gd1 O5 . 2.418(6) yes
Gd1 O7 . 2.431(6) yes
Gd1 O12 . 2.419(7) yes
Gd1 O13 . 2.890(2) yes
Gd1 O15 . 2.409(7) yes
Gd1 H13 . 2.590 no
Gd2 Cu3 5_656 3.3637(15) yes
Gd2 O4 5_656 2.440(6) yes
Gd2 O7 5_656 2.379(6) yes
Gd2 Cu4 . 3.3875(15) yes
Gd2 O3 . 2.436(6) yes
Gd2 O8 . 2.321(6) yes
Gd2 O10 . 2.371(6) yes
Gd2 O12 . 2.397(7) yes
Gd2 O13 . 2.3770(10) yes
Gd2 O14 . 2.420(7) yes
Cu1 Cl1 . 2.256(3) yes
Cu1 N1 . 1.961(8) yes
Cu1 O2 . 2.012(7) yes
Cu1 O3 . 1.926(6) yes
Cu1 O10 . 2.460(7) yes
Cu2 O8 5_656 2.870(9) yes
Cu2 Cl2 . 2.256(3) yes
Cu2 Cl5 . 3.004(3) yes
Cu2 N2 . 1.981(8) yes
Cu2 O4 . 1.922(7) yes
Cu2 O5 . 1.995(7) yes
Cu3 O8 5_656 1.972(7) yes
Cu3 C33 5_656 2.864(10) yes
Cu3 Cl3 . 2.260(3) yes
Cu3 N3 . 1.983(8) yes
Cu3 O5 . 2.303(7) yes
Cu3 O7 . 1.956(7) yes
Cu4 Cl4 . 2.262(3) yes
Cu4 N4 . 1.993(8) yes
Cu4 O2 . 2.348(7) yes
Cu4 O10 . 2.006(7) yes
Cu4 O12 . 1.960(6) yes
Cu4 C49 . 2.867(11) yes
Cu4 N5 . 2.757(12) yes
N1 C7 . 1.421(12) yes
N1 C15 . 1.271(14) yes
N2 C18 . 1.259(14) yes
N2 C19 . 1.429(13) yes
N3 C34 . 1.313(13) yes
N3 C48 . 1.400(12) yes
N4 C50 . 1.326(14) yes
N4 C51 . 1.399(12) yes
O1 C8 . 1.402(12) yes
O1 C15 . 1.340(11) yes
O2 C16 . 1.444(11) yes
O5 C17 . 1.455(11) yes
O6 C18 . 1.342(12) yes
O6 C32 . 1.384(12) yes
O8 C33 . 1.375(12) yes
O9 C34 . 1.338(11) yes
O9 C35 . 1.385(12) yes
O10 C49 . 1.371(12) yes
O11 C50 . 1.348(12) yes
O11 C64 . 1.397(14) yes
O13 H13 5_656 0.822 no
O13 H13 . 0.822 no
O14 H141 . 0.818 no
C1 H11 . 0.953 no
C1 H12 . 0.955 no
C1 C4 . 1.489(16) yes
C2 H21 . 0.960 no
C2 H22 . 0.962 no
C2 H23 . 0.956 no
C2 C4 . 1.551(18) yes
C3 H31 . 0.960 no
C3 H32 . 0.957 no
C3 H33 . 0.952 no
C3 C4 . 1.544(15) yes
C4 C5 . 1.538(15) yes
C5 C6 . 1.415(14) yes
C5 C14 . 1.376(15) yes
C6 H61 . 0.927 no
C6 C7 . 1.391(15) yes
C7 C8 . 1.347(14) yes
C8 C9 . 1.404(14) yes
C9 C10 . 1.504(14) yes
C9 C14 . 1.396(16) yes
C10 C11 . 1.535(17) yes
C10 C12 . 1.533(16) yes
C10 C13 . 1.536(15) yes
C11 H111 . 0.957 no
C11 H112 . 0.962 no
C11 H113 . 0.958 no
C12 H121 . 0.949 no
C12 H122 . 0.960 no
C12 H123 . 0.957 no
C13 H133 . 0.949 no
C13 H131 . 0.961 no
C13 H132 . 0.958 no
C15 C16 . 1.491(14) yes
C16 H161 . 0.961 no
C16 H162 . 0.970 no
C17 H171 . 0.971 no
C17 H172 . 0.959 no
C17 C18 . 1.485(14) yes
C19 C20 . 1.347(15) yes
C19 C32 . 1.376(14) yes
C20 H201 . 0.924 no
C20 C21 . 1.377(15) yes
C21 C22 . 1.536(16) yes
C21 C26 . 1.407(15) yes
C22 C23 . 1.512(16) yes
C22 C24 . 1.524(16) yes
C22 C25 . 1.535(16) yes
C23 H231 . 0.958 no
C23 H233 . 0.960 no
C23 H232 . 0.955 no
C24 H241 . 0.955 no
C24 H242 . 0.952 no
C24 H243 . 0.956 no
C25 H251 . 0.956 no
C25 H252 . 0.952 no
C25 H253 . 0.962 no
C26 H261 . 0.933 no
C26 C27 . 1.397(15) yes
C27 C28 . 1.527(14) yes
C27 C32 . 1.401(13) yes
C28 C29 . 1.511(17) yes
C28 C30 . 1.512(17) yes
C28 C31 . 1.508(19) yes
C29 H291 . 0.949 no
C29 H292 . 0.957 no
C29 H293 . 0.963 no
C30 H301 . 0.948 no
C30 H302 . 0.962 no
C30 H303 . 0.958 no
C31 H311 . 0.960 no
C31 H312 . 0.959 no
C31 H313 . 0.958 no
C33 C34 5_656 1.477(14) yes
C33 H332 . 0.969 no
C33 H331 . 0.963 no
C35 C36 . 1.385(13) yes
C35 C48 . 1.392(14) yes
C36 C37 . 1.528(14) yes
C36 C41 . 1.394(14) yes
C37 C38 . 1.520(15) yes
C37 C39 . 1.526(16) yes
C37 C40 . 1.535(15) yes
C38 H381 . 0.957 no
C38 H383 . 0.959 no
C38 H382 . 0.951 no
C39 H391 . 0.959 no
C39 H392 . 0.959 no
C39 H393 . 0.959 no
C40 H401 . 0.951 no
C40 H402 . 0.958 no
C40 H403 . 0.959 no
C41 H411 . 0.931 no
C41 C42 . 1.406(14) yes
C42 C43 . 1.535(14) yes
C42 C47 . 1.402(14) yes
C43 C44 . 1.510(15) yes
C43 C45 . 1.541(14) yes
C43 C46 . 1.526(15) yes
C44 H441 . 0.954 no
C44 H442 . 0.953 no
C44 H443 . 0.959 no
C45 H451 . 0.954 no
C45 H452 . 0.962 no
C45 H453 . 0.953 no
C46 H461 . 0.954 no
C46 H462 . 0.963 no
C46 H463 . 0.960 no
C47 H471 . 0.924 no
C47 C48 . 1.405(14) yes
C49 H491 . 0.963 no
C49 H492 . 0.976 no
C49 C50 . 1.467(15) yes
C51 C52 . 1.381(16) yes
C51 C64 . 1.394(15) yes
C52 H521 . 0.929 no
C52 C53 . 1.402(16) yes
C53 C54 . 1.521(18) yes
C53 C58 . 1.404(19) yes
C54 C55 . 1.534(18) yes
C54 C56 . 1.50(2) yes
C54 C57 . 1.52(2) yes
C55 H551 . 0.963 no
C55 H552 . 0.953 no
C55 H553 . 0.955 no
C56 H563 . 0.955 no
C56 H561 . 0.956 no
C56 H562 . 0.961 no
C57 H572 . 0.963 no
C57 H571 . 0.958 no
C57 H573 . 0.954 no
C58 H581 . 0.930 no
C58 C59 . 1.381(18) yes
C59 C60 . 1.529(17) yes
C59 C64 . 1.388(14) yes
C60 C61 . 1.508(19) yes
C60 C62 . 1.538(19) yes
C60 C63 . 1.524(16) yes
C61 H613 . 0.959 no
C61 H611 . 0.961 no
C61 H612 . 0.958 no
C62 H622 . 0.951 no
C62 H621 . 0.958 no
C62 H623 . 0.957 no
C63 H632 . 0.951 no
C63 H633 . 0.960 no
C63 H631 . 0.958 no
C65 C66 . 1.50(2) yes
C65 N5 . 1.18(2) yes
C66 H662 . 0.962 no
C66 H663 . 0.960 no
C66 H661 . 0.956 no
C67 C68 . 1.47(2) yes
C67 N6 . 1.19(2) yes
C68 H681 . 0.954 no
C68 H683 . 0.963 no
C68 H682 . 0.957 no
C74 C73 . 1.43(3) yes
C74 H746 . 0.956 no
C74 H745 . 0.957 no
C74 H744 . 0.963 no
C74 C75 . 1.52(3) yes
C74 H743 . 0.959 no
C74 H742 . 1.009 no
C74 H741 . 0.920 no
C69 C70 . 1.38(3) yes
C69 N7 . 1.10(3) yes
C75 N10 . 1.31(4) yes
C71 N8 . 1.12(3) yes
C71 C72 . 1.46(4) yes
C70 H703 . 0.947 no
C70 H702 . 0.955 no
C70 H701 . 0.959 no
C72 H723 . 0.946 no
C72 H722 . 0.956 no
C72 H721 . 0.956 no
C73 N9 . 1.03(3) yes

loop_
_geom_hbond_atom_site_label_D
_geom_hbond_atom_site_label_H
_geom_hbond_atom_site_label_A
_geom_hbond_angle_DHA
_geom_hbond_distance_DH
_geom_hbond_distance_HA
_geom_hbond_distance_DA
_geom_hbond_publ_flag
C12 H123 O1 125.0 0.957 2.445 3.09(2) yes
C38 H381 O9 123.0 0.957 2.545 3.16(2) yes
C39 H391 O9 129.0 0.959 2.446 3.14(2) yes
C61 H612 O11 128.0 0.958 2.496 3.18(2) yes
C62 H623 O11 125.0 0.957 2.482 3.14(2) yes
C72 H721 N9 157.5(11) 0.956 2.499 3.40(2) yes
C75 H746 C74 121(4) 0.791 0.956 1.52(2) yes
C74 H746 N10 136.3(14) 0.956 2.054 2.82(2) yes
O13 H13 O3 162.0 0.822 1.951 2.744(8) yes
